data_4107261
loop_
_publ_author_name
'Muhammad Farooq Ibad'
'Peter Langer'
'Axel Schulz'
'Alexander Villinger'

_publ_contact_author_address
;
Universit\"at Rostock
Institut f\"ur Chemie
Abteilung f\"ur Anorganische Chemie
Albert-Einstein-Strasse 3a 
18059 Rostock
Bundesrepublik Deutschland
;
_publ_contact_author_email
;
axel.schulz@uni-rostock.de, alexander.villinger@uni-rostock.de'
;
_publ_contact_author_fax '+49 (0)381/498-6382'
_publ_contact_author_name 'Axel Schulz, Alexander Villinger'
_publ_contact_author_phone '+49 (0)381/498-6400 or 6403'
_publ_section_title
;
 Silylium-Arene Adducts: An Experimental and Theoretical Study
;
_journal_name_full 'Journal of the American Chemical Society'
_journal_page_first 21016
_journal_page_last 21027
_journal_paper_doi 10.1021/ja209693a
_journal_volume 133
_journal_year 2011
_chemical_formula_moiety 'C14 H22'
_chemical_formula_sum 'C14 H22'
_chemical_formula_weight 190.32
_chemical_name_systematic
;
1,4-di-tert.butyl-benzene
;
_space_group_IT_number 14
_symmetry_cell_setting monoclinic
_symmetry_Int_Tables_number 14
_symmetry_space_group_name_Hall '-P 2yn'
_symmetry_space_group_name_H-M 'P 1 21/n 1'
_atom_sites_solution_hydrogens geom
_atom_sites_solution_primary direct
_atom_sites_solution_secondary difmap
_audit_author_name 'Villinger, A.'
_audit_creation_method SHELXL-97
_cell_angle_alpha 90.00
_cell_angle_beta 95.923(4)
_cell_angle_gamma 90.00
_cell_formula_units_Z 2
_cell_length_a 6.3310(4)
_cell_length_b 10.0315(6)
_cell_length_c 9.7425(6)
_cell_measurement_reflns_used 2303
_cell_measurement_temperature 173(2)
_cell_measurement_theta_max 63.582
_cell_measurement_theta_min 5.845
_cell_volume 615.44(7)
_computing_cell_refinement 'Bruker Apex v2.0-2'
_computing_data_collection 'Bruker Apex v2.0-2'
_computing_data_reduction 'Bruker SAINT'
_computing_molecular_graphics 'ORTEP-3 (Farrugia, 1997)'
_computing_publication_material SHELXL-97
_computing_structure_refinement 'SHELXL-97 (Sheldrick, 1997)'
_computing_structure_solution 'SHELXS-97 (Sheldrick, 1997)'
_diffrn_ambient_temperature 173(2)
_diffrn_measured_fraction_theta_full 0.998
_diffrn_measured_fraction_theta_max 0.998
_diffrn_measurement_device_type 'Bruker-Nonius Apex X8-CCD-diffractometer'
_diffrn_measurement_method 'phi and psi scans'
_diffrn_radiation_monochromator graphite
_diffrn_radiation_source 'sealed tube'
_diffrn_radiation_type MoK\a
_diffrn_radiation_wavelength 0.71073
_diffrn_reflns_av_R_equivalents 0.0347
_diffrn_reflns_av_sigmaI/netI 0.0323
_diffrn_reflns_limit_h_max 9
_diffrn_reflns_limit_h_min -9
_diffrn_reflns_limit_k_max 14
_diffrn_reflns_limit_k_min -14
_diffrn_reflns_limit_l_max 14
_diffrn_reflns_limit_l_min -14
_diffrn_reflns_number 9901
_diffrn_reflns_theta_full 30.99
_diffrn_reflns_theta_max 30.99
_diffrn_reflns_theta_min 2.92
_exptl_absorpt_coefficient_mu 0.057
_exptl_absorpt_correction_T_max 0.9949
_exptl_absorpt_correction_T_min 0.9793
_exptl_absorpt_correction_type multi-scan
_exptl_absorpt_process_details '(SADABS; Sheldrick, 2004)'
_exptl_crystal_colour colourless
_exptl_crystal_density_diffrn 1.027
_exptl_crystal_description block
_exptl_crystal_F_000 212
_exptl_crystal_size_max 0.37
_exptl_crystal_size_mid 0.11
_exptl_crystal_size_min 0.09
_refine_diff_density_max 0.409
_refine_diff_density_min -0.155
_refine_diff_density_rms 0.047
_refine_ls_extinction_method none
_refine_ls_goodness_of_fit_ref 1.047
_refine_ls_hydrogen_treatment constr
_refine_ls_matrix_type full
_refine_ls_number_parameters 67
_refine_ls_number_reflns 1950
_refine_ls_number_restraints 0
_refine_ls_restrained_S_all 1.047
_refine_ls_R_factor_all 0.0746
_refine_ls_R_factor_gt 0.0498
_refine_ls_shift/su_max 0.000
_refine_ls_shift/su_mean 0.000
_refine_ls_structure_factor_coef Fsqd
_refine_ls_weighting_details 'calc w=1/[\s^2^(Fo^2^)+(0.0904P)^2^+0.0000P] where P=(Fo^2^+2Fc^2^)/3'
_refine_ls_weighting_scheme calc
_refine_ls_wR_factor_gt 0.1343
_refine_ls_wR_factor_ref 0.1439
_reflns_number_gt 1406
_reflns_number_total 1950
_reflns_threshold_expression >2\s(I)
_cod_data_source_file ja209693a_si_002_16.cif
_cod_data_source_block is_fi24_14ditbubenzene
_cod_original_sg_symbol_H-M 'P 21/n'
_cod_database_code 4107261

loop_
_symmetry_equiv_pos_as_xyz
'x, y, z'
'-x+1/2, y+1/2, -z+1/2'
'-x, -y, -z'
'x-1/2, -y-1/2, z-1/2'

loop_
_atom_site_label
_atom_site_type_symbol
_atom_site_fract_x
_atom_site_fract_y
_atom_site_fract_z
_atom_site_U_iso_or_equiv
_atom_site_adp_type
_atom_site_occupancy
_atom_site_symmetry_multiplicity
_atom_site_calc_flag
_atom_site_refinement_flags
C1 C 0.05651(14) 0.59492(9) 0.10654(9) 0.0198(2) Uani 1 1 d .
C2 C -0.14690(14) 0.54088(9) 0.08501(9) 0.0230(2) Uani 1 1 d .
H2 H -0.2509 0.5682 0.1428 0.028 Uiso 1 1 calc R
C3 C 0.20214(14) 0.55186(9) 0.01854(10) 0.0227(2) Uani 1 1 d .
H3 H 0.3425 0.5866 0.0294 0.027 Uiso 1 1 calc R
C4 C 0.10974(15) 0.69804(10) 0.22054(10) 0.0251(2) Uani 1 1 d .
C7 C 0.34697(17) 0.73123(12) 0.24060(12) 0.0353(3) Uani 1 1 d .
H7A H 0.4285 0.6495 0.2624 0.053 Uiso 1 1 calc R
H7B H 0.3744 0.7949 0.3166 0.053 Uiso 1 1 calc R
H7C H 0.3899 0.7705 0.1556 0.053 Uiso 1 1 calc R
C5 C 0.0458(2) 0.64511(14) 0.35801(11) 0.0434(3) Uani 1 1 d .
H5A H -0.1077 0.6291 0.3497 0.065 Uiso 1 1 calc R
H5B H 0.0832 0.7109 0.4308 0.065 Uiso 1 1 calc R
H5C H 0.1211 0.5615 0.3813 0.065 Uiso 1 1 calc R
C6 C -0.0139(2) 0.82650(12) 0.18290(15) 0.0444(3) Uani 1 1 d .
H6A H 0.0245 0.8602 0.0944 0.067 Uiso 1 1 calc R
H6B H 0.0213 0.8936 0.2548 0.067 Uiso 1 1 calc R
H6C H -0.1666 0.8079 0.1755 0.067 Uiso 1 1 calc R

loop_
_atom_site_aniso_label
_atom_site_aniso_U_11
_atom_site_aniso_U_22
_atom_site_aniso_U_33
_atom_site_aniso_U_23
_atom_site_aniso_U_13
_atom_site_aniso_U_12
C1 0.0211(4) 0.0189(4) 0.0194(4) -0.0019(3) 0.0014(3) 0.0003(3)
C2 0.0210(4) 0.0256(5) 0.0232(4) -0.0044(3) 0.0064(3) -0.0003(3)
C3 0.0183(4) 0.0251(4) 0.0250(4) -0.0034(4) 0.0033(3) -0.0030(3)
C4 0.0242(4) 0.0263(5) 0.0247(4) -0.0085(4) 0.0017(4) -0.0007(4)
C7 0.0272(5) 0.0391(6) 0.0390(6) -0.0169(5) 0.0008(4) -0.0054(4)
C5 0.0483(7) 0.0584(8) 0.0241(5) -0.0126(5) 0.0066(5) -0.0119(6)
C6 0.0450(7) 0.0303(6) 0.0546(7) -0.0181(5) -0.0096(6) 0.0081(5)

loop_
_atom_type_symbol
_atom_type_description
_atom_type_scat_dispersion_real
_atom_type_scat_dispersion_imag
_atom_type_scat_source
C C 0.0033 0.0016 'International Tables Vol C Tables 4.2.6.8 and 6.1.1.4'
H H 0.0000 0.0000 'International Tables Vol C Tables 4.2.6.8 and 6.1.1.4'

loop_
_geom_angle_atom_site_label_1
_geom_angle_atom_site_label_2
_geom_angle_atom_site_label_3
_geom_angle
_geom_angle_site_symmetry_1
C3 C1 C2 116.59(8) .
C3 C1 C4 123.17(8) .
C2 C1 C4 120.24(8) .
C3 C2 C1 121.95(8) 3_565
C3 C2 H2 119.0 3_565
C1 C2 H2 119.0 .
C2 C3 C1 121.46(8) 3_565
C2 C3 H3 119.3 3_565
C1 C3 H3 119.3 .
C1 C4 C7 112.30(8) .
C1 C4 C6 109.03(8) .
C7 C4 C6 108.53(9) .
C1 C4 C5 109.98(8) .
C7 C4 C5 107.92(9) .
C6 C4 C5 109.01(10) .
C4 C7 H7A 109.5 .
C4 C7 H7B 109.5 .
H7A C7 H7B 109.5 .
C4 C7 H7C 109.5 .
H7A C7 H7C 109.5 .
H7B C7 H7C 109.5 .
C4 C5 H5A 109.5 .
C4 C5 H5B 109.5 .
H5A C5 H5B 109.5 .
C4 C5 H5C 109.5 .
H5A C5 H5C 109.5 .
H5B C5 H5C 109.5 .
C4 C6 H6A 109.5 .
C4 C6 H6B 109.5 .
H6A C6 H6B 109.5 .
C4 C6 H6C 109.5 .
H6A C6 H6C 109.5 .
H6B C6 H6C 109.5 .

loop_
_geom_bond_atom_site_label_1
_geom_bond_atom_site_label_2
_geom_bond_distance
_geom_bond_site_symmetry_2
C1 C3 1.3910(12) .
C1 C2 1.3930(12) .
C1 C4 1.5296(12) .
C2 C3 1.3902(13) 3_565
C2 H2 0.9500 .
C3 C2 1.3902(13) 3_565
C3 H3 0.9500 .
C4 C7 1.5311(14) .
C4 C6 1.5326(16) .
C4 C5 1.5334(16) .
C7 H7A 0.9800 .
C7 H7B 0.9800 .
C7 H7C 0.9800 .
C5 H5A 0.9800 .
C5 H5B 0.9800 .
C5 H5C 0.9800 .
C6 H6A 0.9800 .
C6 H6B 0.9800 .
C6 H6C 0.9800 .

loop_
_geom_torsion_atom_site_label_1
_geom_torsion_atom_site_label_2
_geom_torsion_atom_site_label_3
_geom_torsion_atom_site_label_4
_geom_torsion
_geom_torsion_site_symmetry_4
C3 C1 C2 C3 0.30(15) 3_565
C4 C1 C2 C3 179.23(9) 3_565
C2 C1 C3 C2 -0.30(15) 3_565
C4 C1 C3 C2 -179.19(9) 3_565
C3 C1 C4 C7 -8.82(14) .
C2 C1 C4 C7 172.32(9) .
C3 C1 C4 C6 111.50(11) .
C2 C1 C4 C6 -67.36(12) .
C3 C1 C4 C5 -129.02(11) .
C2 C1 C4 C5 52.12(12) .
